data_7133479
loop_
_publ_author_name
'Anferov, Sophie W.'
'Krupinski, Alexandra'
'Anderson, John S.'

_publ_section_title
;
 Synthesis of a potassium capped terminal cobalt-oxido complex.
;
_journal_issue 71
_journal_name_full 'Chemical communications (Cambridge, England)'
_journal_page_first 9562
_journal_page_last 9565
_journal_paper_doi 10.1039/d4cc03014a
_journal_volume 60
_journal_year 2024
_chemical_formula_moiety 'C30 H37 Co N6'
_chemical_formula_sum 'C30 H37 Co N6'
_chemical_formula_weight 540.58
_chemical_name_systematic '[[tBu,TolDHP]Co](MeCN)'
_chemical_properties_physical Air-sensitive,Moisture-sensitive,Oxygen-sensitive
_space_group_crystal_system orthorhombic
_space_group_IT_number 19
_space_group_name_Hall 'P 2ac 2ab'
_space_group_name_H-M_alt 'P 21 21 21'
_atom_sites_solution_hydrogens geom
_atom_sites_solution_primary dual
_audit_creation_date 2024-05-25
_audit_creation_method
;
Olex2 1.5
(compiled 2022.04.07 svn.rca3783a0 for OlexSys, GUI svn.r6498)
;
_audit_update_record
;
2024-06-20 deposited with the CCDC.	2024-08-07 downloaded from the CCDC.
;
_cell_angle_alpha 90
_cell_angle_beta 90
_cell_angle_gamma 90
_cell_formula_units_Z 4
_cell_length_a 8.9652(6)
_cell_length_b 11.2879(7)
_cell_length_c 27.8086(17)
_cell_measurement_reflns_used 9942
_cell_measurement_temperature 100(2)
_cell_measurement_theta_max 22.62
_cell_measurement_theta_min 2.32
_cell_volume 2814.2(3)
_computing_cell_refinement 'APEX4, v.2021.4-0 (Bruker AXS Inc., 2021)'
_computing_data_collection 'APEX3 v.2015.9-0 (Bruker AXS Inc., 2015)'
_computing_data_reduction 'APEX4, v.2021.4-0 (Bruker AXS Inc., 2021)'
_computing_molecular_graphics 'Olex2 1.5 (Dolomanov et al., 2009)'
_computing_publication_material 'Olex2 1.5 (Dolomanov et al., 2009)'
_computing_structure_refinement 'XL-2018/3 (Sheldrick, 2015b)'
_computing_structure_solution 'XT 2018/2 (Sheldrick, 2015a)'
_diffrn_ambient_temperature 100(2)
_diffrn_detector 'Bruker PHOTON 100'
_diffrn_detector_area_resol_mean 10.4167
_diffrn_detector_type CMOS
_diffrn_measured_fraction_theta_full 0.999
_diffrn_measured_fraction_theta_max 0.999
_diffrn_measurement_device_type 'Bruker D8 Venture'
_diffrn_measurement_method 'omega and phi scans'
_diffrn_radiation_monochromator mirrors
_diffrn_radiation_type MoK\a
_diffrn_radiation_wavelength 0.71073
_diffrn_reflns_av_R_equivalents 0.1142
_diffrn_reflns_av_unetI/netI 0.0647
_diffrn_reflns_Laue_measured_fraction_full 0.999
_diffrn_reflns_Laue_measured_fraction_max 0.999
_diffrn_reflns_limit_h_max 10
_diffrn_reflns_limit_h_min -10
_diffrn_reflns_limit_k_max 13
_diffrn_reflns_limit_k_min -13
_diffrn_reflns_limit_l_max 33
_diffrn_reflns_limit_l_min -33
_diffrn_reflns_number 54762
_diffrn_reflns_point_group_measured_fraction_full 0.999
_diffrn_reflns_point_group_measured_fraction_max 0.999
_diffrn_reflns_theta_full 25.132
_diffrn_reflns_theta_max 25.132
_diffrn_reflns_theta_min 2.324
_diffrn_source 'micro-focus X-ray tube'
_diffrn_source_current 1.0
_diffrn_source_power 0.05
_diffrn_source_type 'INCOATEC ImuS'
_diffrn_source_voltage 50.0
_diffrn_standards_number 0
_exptl_absorpt_coefficient_mu 0.639
_exptl_absorpt_correction_T_max 0.7452
_exptl_absorpt_correction_T_min 0.6897
_exptl_absorpt_correction_type multi-scan
_exptl_absorpt_process_details
;
SADABS-2016/2 (Bruker,2016/2) was used for absorption correction.
wR2(int) was 0.1263 before and 0.0654 after correction.
The Ratio of minimum to maximum transmission is 0.9255.
The \l/2 correction factor is Not present.
;
_exptl_crystal_colour 'clear dark violet'
_exptl_crystal_colour_lustre clear
_exptl_crystal_colour_modifier dark
_exptl_crystal_colour_primary violet
_exptl_crystal_density_diffrn 1.276
_exptl_crystal_description needle
_exptl_crystal_F_000 1144
_exptl_crystal_recrystallization_method 'Re-crystallisation from solvent: petroleum ether, acetonitrile'
_exptl_crystal_size_max 0.297
_exptl_crystal_size_mid 0.122
_exptl_crystal_size_min 0.059
_refine_diff_density_max 0.378
_refine_diff_density_min -0.364
_refine_diff_density_rms 0.065
_refine_ls_abs_structure_details
;
 Flack x determined using 1455 quotients [(I+)-(I-)]/[(I+)+(I-)]
 (Parsons, Flack and Wagner, Acta Cryst. B69 (2013) 249-259).
;
_refine_ls_abs_structure_Flack 0.022(9)
_refine_ls_extinction_method none
_refine_ls_goodness_of_fit_ref 1.061
_refine_ls_hydrogen_treatment constr
_refine_ls_matrix_type full
_refine_ls_number_parameters 337
_refine_ls_number_reflns 5025
_refine_ls_number_restraints 0
_refine_ls_restrained_S_all 1.061
_refine_ls_R_factor_all 0.0709
_refine_ls_R_factor_gt 0.0459
_refine_ls_shift/su_max 0.001
_refine_ls_shift/su_mean 0.000
_refine_ls_structure_factor_coef Fsqd
_refine_ls_weighting_details 'w=1/[\s^2^(Fo^2^)+(0.0253P)^2^+1.5664P] where P=(Fo^2^+2Fc^2^)/3'
_refine_ls_weighting_scheme calc
_refine_ls_wR_factor_gt 0.0727
_refine_ls_wR_factor_ref 0.0791
_reflns_Friedel_coverage 0.750
_reflns_Friedel_fraction_full 0.998
_reflns_Friedel_fraction_max 0.998
_reflns_number_gt 4049
_reflns_number_total 5025
_reflns_threshold_expression 'I > 2\s(I)'
_cod_data_source_file d4cc03014a3.cif
_cod_data_source_block 1246_sw_jsa1
_cod_depositor_comments 'Adding full bibliography for 7133478--7133479.cif.'
_cod_database_code 7133479
_shelx_shelxl_version_number 2018/3
_shelx_space_group_comment
;
The symmetry employed for this shelxl refinement is uniquely defined
by the following loop, which should always be used as a source of
symmetry information in preference to the above space-group names.
They are only intended as comments.
;
_shelx_estimated_absorpt_t_max 0.963
_shelx_estimated_absorpt_t_min 0.833
_olex2_refinement_description
;
1. Uiso/Uaniso restraints and constraints
Uanis(C16) = Uanis(C17)
2.a Aromatic/amide H refined with riding coordinates:
 C9(H9), C10(H10), C13(H13), C14(H14), C16(H16), C17(H17), C21(H21), C22(H22),
 C25(H25), C26(H26)
2.b Idealised Me refined as rotating group:
 C2(H2A,H2B,H2C), C4(H4A,H4B,H4C), C5(H5A,H5B,H5C), C6(H6A,H6B,H6C), C12(H12A,
 H12B,H12C), C24(H24A,H24B,H24C), C28(H28A,H28B,H28C), C29(H29A,H29B,H29C),
 C30(H30A,H30B,H30C)
;
_olex2_submission_special_instructions 'No special instructions were received'

loop_
_space_group_symop_operation_xyz
'x, y, z'
'-x+1/2, -y, z+1/2'
'-x, y+1/2, -z+1/2'
'x+1/2, -y+1/2, -z'

loop_
_atom_site_label
_atom_site_type_symbol
_atom_site_fract_x
_atom_site_fract_y
_atom_site_fract_z
_atom_site_U_iso_or_equiv
_atom_site_adp_type
_atom_site_occupancy
_atom_site_site_symmetry_order
_atom_site_calc_flag
_atom_site_refinement_flags_posn
_atom_site_refinement_flags_adp
_atom_site_refinement_flags_occupancy
_atom_site_disorder_assembly
_atom_site_disorder_group
Co1 Co 0.56312(6) 0.49030(5) 0.37860(2) 0.01450(16) Uani 1 1 d . . . . .
N1 N 0.5678(4) 0.4632(3) 0.30978(12) 0.0155(9) Uani 1 1 d . . . . .
N2 N 0.6672(4) 0.5018(4) 0.27849(12) 0.0152(8) Uani 1 1 d . . . . .
N3 N 0.7685(3) 0.5439(3) 0.37863(14) 0.0129(8) Uani 1 1 d . . . . .
N4 N 0.6789(4) 0.4866(4) 0.47827(12) 0.0147(8) Uani 1 1 d . . . . .
N5 N 0.5722(4) 0.4603(3) 0.44708(12) 0.0155(9) Uani 1 1 d . . . . .
N6 N 0.4066(4) 0.6258(3) 0.37811(14) 0.0168(8) Uani 1 1 d . . . . .
C1 C 0.3344(5) 0.7080(4) 0.38061(18) 0.0179(10) Uani 1 1 d . . . . .
C2 C 0.2384(5) 0.8120(4) 0.38439(19) 0.0252(12) Uani 1 1 d . . . . .
H2A H 0.285860 0.879211 0.368147 0.038 Uiso 1 1 calc R U . . .
H2B H 0.222812 0.831430 0.418371 0.038 Uiso 1 1 calc R U . . .
H2C H 0.142052 0.795261 0.369195 0.038 Uiso 1 1 calc R U . . .
C3 C 0.4490(6) 0.3961(4) 0.28224(16) 0.0197(11) Uani 1 1 d . . . . .
C4 C 0.3511(6) 0.3350(5) 0.31854(18) 0.0339(15) Uani 1 1 d . . . . .
H4A H 0.412175 0.282897 0.338708 0.051 Uiso 1 1 calc R U . . .
H4B H 0.275426 0.287960 0.301776 0.051 Uiso 1 1 calc R U . . .
H4C H 0.302068 0.394486 0.338766 0.051 Uiso 1 1 calc R U . . .
C5 C 0.3571(5) 0.4852(5) 0.25374(16) 0.0294(13) Uani 1 1 d . . . . .
H5A H 0.321741 0.547881 0.275304 0.044 Uiso 1 1 calc R U . . .
H5B H 0.271365 0.445009 0.239188 0.044 Uiso 1 1 calc R U . . .
H5C H 0.419004 0.520119 0.228383 0.044 Uiso 1 1 calc R U . . .
C6 C 0.5215(6) 0.3052(4) 0.24920(19) 0.0306(14) Uani 1 1 d . . . . .
H6A H 0.578179 0.346259 0.224070 0.046 Uiso 1 1 calc R U . . .
H6B H 0.444102 0.256135 0.234322 0.046 Uiso 1 1 calc R U . . .
H6C H 0.588993 0.254878 0.267931 0.046 Uiso 1 1 calc R U . . .
C7 C 0.7959(5) 0.5537(4) 0.29156(16) 0.0153(11) Uani 1 1 d . . . . .
C8 C 0.8859(5) 0.5987(4) 0.25098(16) 0.0123(11) Uani 1 1 d . . . . .
C9 C 0.8905(5) 0.5387(4) 0.20749(16) 0.0186(11) Uani 1 1 d . . . . .
H9 H 0.835086 0.467506 0.203743 0.022 Uiso 1 1 calc R U . . .
C10 C 0.9748(5) 0.5810(4) 0.16943(16) 0.0230(12) Uani 1 1 d . . . . .
H10 H 0.976021 0.538232 0.140022 0.028 Uiso 1 1 calc R U . . .
C11 C 1.0574(6) 0.6846(4) 0.17330(15) 0.0194(10) Uani 1 1 d . . . . .
C12 C 1.1504(6) 0.7308(4) 0.13221(16) 0.0305(14) Uani 1 1 d . . . . .
H12A H 1.095547 0.793457 0.115419 0.046 Uiso 1 1 calc R U . . .
H12B H 1.171786 0.666022 0.109768 0.046 Uiso 1 1 calc R U . . .
H12C H 1.244255 0.762826 0.144724 0.046 Uiso 1 1 calc R U . . .
C13 C 1.0515(6) 0.7447(4) 0.21650(15) 0.0191(11) Uani 1 1 d . . . . .
H13 H 1.106964 0.815838 0.220217 0.023 Uiso 1 1 calc R U . . .
C14 C 0.9664(5) 0.7034(4) 0.25450(15) 0.0145(11) Uani 1 1 d . . . . .
H14 H 0.963073 0.747566 0.283565 0.017 Uiso 1 1 calc R U . . .
C15 C 0.8529(5) 0.5613(4) 0.33842(16) 0.0119(11) Uani 1 1 d . . . . .
C16 C 1.0061(5) 0.5760(4) 0.35286(17) 0.0159(7) Uani 1 1 d . . . . .
H16 H 1.089347 0.588153 0.332284 0.019 Uiso 1 1 calc R U . . .
C17 C 1.0085(5) 0.5693(4) 0.40138(17) 0.0159(7) Uani 1 1 d . . . . .
H17 H 1.094399 0.576050 0.421191 0.019 Uiso 1 1 calc R U . . .
C18 C 0.8605(5) 0.5503(4) 0.41754(16) 0.0142(11) Uani 1 1 d . . . . .
C19 C 0.8103(5) 0.5319(4) 0.46460(15) 0.0115(11) Uani 1 1 d . . . . .
C20 C 0.9113(5) 0.5591(4) 0.50542(15) 0.0127(10) Uani 1 1 d . . . . .
C21 C 0.9914(5) 0.6649(4) 0.50685(16) 0.0157(11) Uani 1 1 d . . . . .
H21 H 0.981026 0.720222 0.481336 0.019 Uiso 1 1 calc R U . . .
C22 C 1.0855(5) 0.6905(4) 0.54466(15) 0.0158(11) Uani 1 1 d . . . . .
H22 H 1.138368 0.763415 0.544672 0.019 Uiso 1 1 calc R U . . .
C23 C 1.1050(5) 0.6125(4) 0.58268(15) 0.0152(11) Uani 1 1 d . . . . .
C24 C 1.2110(5) 0.6402(4) 0.62313(18) 0.0252(11) Uani 1 1 d . . . . .
H24A H 1.232190 0.567757 0.641285 0.038 Uiso 1 1 calc R U . . .
H24B H 1.165750 0.699100 0.644538 0.038 Uiso 1 1 calc R U . . .
H24C H 1.304150 0.671953 0.609904 0.038 Uiso 1 1 calc R U . . .
C25 C 1.0226(4) 0.5080(4) 0.58176(14) 0.0169(10) Uani 1 1 d . . . . .
H25 H 1.032380 0.453200 0.607487 0.020 Uiso 1 1 calc R U . . .
C26 C 0.9268(5) 0.4823(4) 0.54414(14) 0.0154(9) Uani 1 1 d . . . . .
H26 H 0.870728 0.410942 0.544809 0.019 Uiso 1 1 calc R U . . .
C27 C 0.4451(6) 0.4076(4) 0.47515(16) 0.0175(11) Uani 1 1 d . . . . .
C28 C 0.3304(5) 0.3627(4) 0.43962(17) 0.0224(12) Uani 1 1 d . . . . .
H28A H 0.300960 0.427224 0.418058 0.034 Uiso 1 1 calc R U . . .
H28B H 0.242684 0.333833 0.457068 0.034 Uiso 1 1 calc R U . . .
H28C H 0.373428 0.297824 0.420715 0.034 Uiso 1 1 calc R U . . .
C29 C 0.3767(5) 0.5035(5) 0.50664(16) 0.0285(12) Uani 1 1 d . . . . .
H29A H 0.451987 0.533025 0.529220 0.043 Uiso 1 1 calc R U . . .
H29B H 0.292439 0.470466 0.524612 0.043 Uiso 1 1 calc R U . . .
H29C H 0.341764 0.568863 0.486355 0.043 Uiso 1 1 calc R U . . .
C30 C 0.4999(5) 0.3048(4) 0.50564(16) 0.0213(12) Uani 1 1 d . . . . .
H30A H 0.551148 0.247189 0.485099 0.032 Uiso 1 1 calc R U . . .
H30B H 0.414698 0.266597 0.521356 0.032 Uiso 1 1 calc R U . . .
H30C H 0.569154 0.334301 0.530129 0.032 Uiso 1 1 calc R U . . .

loop_
_atom_site_aniso_label
_atom_site_aniso_U_11
_atom_site_aniso_U_22
_atom_site_aniso_U_33
_atom_site_aniso_U_23
_atom_site_aniso_U_13
_atom_site_aniso_U_12
Co1 0.0081(3) 0.0163(3) 0.0192(3) -0.0005(3) 0.0000(3) -0.0008(3)
N1 0.012(2) 0.0132(19) 0.021(2) -0.0019(15) -0.005(2) -0.002(2)
N2 0.013(2) 0.012(2) 0.020(2) 0.001(2) 0.0005(16) -0.002(2)
N3 0.0100(18) 0.0129(18) 0.0158(19) 0.0013(18) 0.000(2) 0.0014(14)
N4 0.0099(19) 0.014(2) 0.020(2) 0.0024(19) 0.0011(17) 0.003(2)
N5 0.009(2) 0.0138(19) 0.024(2) 0.0018(15) 0.002(2) 0.0001(19)
N6 0.012(2) 0.0195(19) 0.019(2) -0.0012(19) -0.003(2) -0.0033(17)
C1 0.014(3) 0.020(2) 0.020(3) -0.003(3) -0.002(3) -0.005(2)
C2 0.018(3) 0.021(3) 0.037(3) -0.003(2) -0.008(3) 0.003(2)
C3 0.015(3) 0.022(2) 0.023(3) -0.003(2) -0.002(3) -0.003(2)
C4 0.026(3) 0.043(3) 0.033(3) 0.001(3) -0.007(3) -0.021(3)
C5 0.021(3) 0.038(3) 0.028(3) -0.003(3) -0.009(2) -0.004(3)
C6 0.021(3) 0.029(3) 0.043(3) -0.015(3) -0.004(3) -0.012(2)
C7 0.014(3) 0.011(2) 0.021(3) -0.003(2) 0.001(2) 0.000(2)
C8 0.007(2) 0.012(2) 0.018(3) 0.0006(19) -0.002(2) 0.0019(19)
C9 0.017(3) 0.016(2) 0.023(3) 0.000(2) -0.001(2) -0.006(2)
C10 0.030(3) 0.023(3) 0.016(3) -0.002(2) 0.003(2) 0.000(2)
C11 0.018(3) 0.021(2) 0.019(3) 0.005(2) 0.000(2) -0.002(3)
C12 0.039(3) 0.033(3) 0.019(3) 0.000(2) 0.007(3) -0.012(3)
C13 0.016(3) 0.018(2) 0.023(3) 0.000(2) -0.006(3) -0.003(2)
C14 0.014(3) 0.017(3) 0.013(2) 0.0003(19) 0.001(2) -0.001(2)
C15 0.010(3) 0.009(2) 0.017(3) -0.001(2) 0.000(2) 0.001(2)
C16 0.0095(15) 0.0172(16) 0.0208(16) -0.0005(17) 0.0045(19) -0.0009(13)
C17 0.0095(15) 0.0172(16) 0.0208(16) -0.0005(17) 0.0045(19) -0.0009(13)
C18 0.012(3) 0.012(3) 0.018(3) 0.000(2) -0.002(2) 0.000(2)
C19 0.007(2) 0.008(2) 0.019(3) -0.0004(19) 0.004(2) 0.001(2)
C20 0.005(2) 0.015(2) 0.018(2) -0.0002(19) 0.003(2) 0.0020(19)
C21 0.013(3) 0.017(3) 0.017(3) 0.003(2) 0.000(2) 0.005(2)
C22 0.010(3) 0.015(2) 0.022(3) -0.005(2) 0.005(2) -0.001(2)
C23 0.011(3) 0.021(3) 0.014(2) -0.004(2) 0.001(2) 0.005(2)
C24 0.020(3) 0.030(3) 0.025(3) 0.000(3) -0.005(3) -0.001(2)
C25 0.017(2) 0.017(2) 0.017(2) 0.004(2) 0.0033(18) 0.004(2)
C26 0.012(2) 0.014(2) 0.021(2) -0.002(2) 0.002(2) 0.001(2)
C27 0.009(2) 0.022(2) 0.021(3) 0.002(2) 0.003(3) -0.004(2)
C28 0.011(3) 0.025(3) 0.031(3) 0.010(2) 0.000(2) -0.008(2)
C29 0.018(2) 0.028(3) 0.040(3) -0.002(3) 0.016(2) -0.002(3)
C30 0.020(3) 0.020(3) 0.024(3) 0.003(2) -0.002(2) -0.004(2)

loop_
_atom_type_symbol
_atom_type_description
_atom_type_scat_dispersion_real
_atom_type_scat_dispersion_imag
_atom_type_scat_source
C C 0.0033 0.0016 'International Tables Vol C Tables 4.2.6.8 and 6.1.1.4'
H H 0.0000 0.0000 'International Tables Vol C Tables 4.2.6.8 and 6.1.1.4'
Co Co 0.3494 0.9721 'International Tables Vol C Tables 4.2.6.8 and 6.1.1.4'
N N 0.0061 0.0033 'International Tables Vol C Tables 4.2.6.8 and 6.1.1.4'

loop_
_exptl_crystal_face_index_h
_exptl_crystal_face_index_k
_exptl_crystal_face_index_l
_exptl_crystal_face_perp_dist
-1.00 0.00 1.00 0.1360

loop_
_geom_angle_atom_site_label_1
_geom_angle_atom_site_label_2
_geom_angle_atom_site_label_3
_geom_angle
_geom_angle_site_symmetry_1
_geom_angle_site_symmetry_3
_geom_angle_publ_flag
N1 Co1 N6 97.13(15) . . ?
N3 Co1 N1 91.68(17) . . ?
N3 Co1 N6 114.32(13) . . ?
N5 Co1 N1 160.51(12) . . ?
N5 Co1 N3 90.81(16) . . ?
N5 Co1 N6 99.44(15) . . ?
N2 N1 Co1 127.8(3) . . ?
N2 N1 C3 107.8(3) . . ?
C3 N1 Co1 124.3(3) . . ?
N1 N2 C7 123.1(4) . . ?
C15 N3 Co1 124.9(3) . . ?
C18 N3 Co1 126.3(3) . . ?
C18 N3 C15 107.9(3) . . ?
N5 N4 C19 122.3(3) . . ?
N4 N5 Co1 129.4(3) . . ?
N4 N5 C27 107.2(3) . . ?
C27 N5 Co1 123.2(3) . . ?
C1 N6 Co1 171.5(4) . . ?
N6 C1 C2 178.6(5) . . ?
C1 C2 H2A 109.5 . . ?
C1 C2 H2B 109.5 . . ?
C1 C2 H2C 109.5 . . ?
H2A C2 H2B 109.5 . . ?
H2A C2 H2C 109.5 . . ?
H2B C2 H2C 109.5 . . ?
N1 C3 C5 108.2(4) . . ?
N1 C3 C6 110.0(4) . . ?
C4 C3 N1 107.4(4) . . ?
C4 C3 C5 109.6(4) . . ?
C4 C3 C6 110.2(4) . . ?
C6 C3 C5 111.2(4) . . ?
C3 C4 H4A 109.5 . . ?
C3 C4 H4B 109.5 . . ?
C3 C4 H4C 109.5 . . ?
H4A C4 H4B 109.5 . . ?
H4A C4 H4C 109.5 . . ?
H4B C4 H4C 109.5 . . ?
C3 C5 H5A 109.5 . . ?
C3 C5 H5B 109.5 . . ?
C3 C5 H5C 109.5 . . ?
H5A C5 H5B 109.5 . . ?
H5A C5 H5C 109.5 . . ?
H5B C5 H5C 109.5 . . ?
C3 C6 H6A 109.5 . . ?
C3 C6 H6B 109.5 . . ?
C3 C6 H6C 109.5 . . ?
H6A C6 H6B 109.5 . . ?
H6A C6 H6C 109.5 . . ?
H6B C6 H6C 109.5 . . ?
N2 C7 C8 114.3(4) . . ?
N2 C7 C15 126.2(4) . . ?
C15 C7 C8 119.3(4) . . ?
C9 C8 C7 121.0(4) . . ?
C9 C8 C14 117.5(4) . . ?
C14 C8 C7 121.5(4) . . ?
C8 C9 H9 119.5 . . ?
C10 C9 C8 120.9(4) . . ?
C10 C9 H9 119.5 . . ?
C9 C10 H10 119.2 . . ?
C9 C10 C11 121.5(4) . . ?
C11 C10 H10 119.2 . . ?
C10 C11 C12 121.8(4) . . ?
C13 C11 C10 117.4(4) . . ?
C13 C11 C12 120.7(4) . . ?
C11 C12 H12A 109.5 . . ?
C11 C12 H12B 109.5 . . ?
C11 C12 H12C 109.5 . . ?
H12A C12 H12B 109.5 . . ?
H12A C12 H12C 109.5 . . ?
H12B C12 H12C 109.5 . . ?
C11 C13 H13 119.3 . . ?
C11 C13 C14 121.3(4) . . ?
C14 C13 H13 119.3 . . ?
C8 C14 H14 119.4 . . ?
C13 C14 C8 121.3(4) . . ?
C13 C14 H14 119.4 . . ?
N3 C15 C7 123.4(4) . . ?
N3 C15 C16 108.5(4) . . ?
C7 C15 C16 127.9(4) . . ?
C15 C16 H16 126.7 . . ?
C17 C16 C15 106.7(4) . . ?
C17 C16 H16 126.7 . . ?
C16 C17 H17 126.0 . . ?
C16 C17 C18 108.1(5) . . ?
C18 C17 H17 126.0 . . ?
N3 C18 C17 108.8(4) . . ?
N3 C18 C19 122.7(4) . . ?
C19 C18 C17 128.3(4) . . ?
N4 C19 C18 127.2(4) . . ?
N4 C19 C20 113.5(4) . . ?
C18 C19 C20 119.2(4) . . ?
C21 C20 C19 120.9(4) . . ?
C26 C20 C19 121.6(4) . . ?
C26 C20 C21 117.4(4) . . ?
C20 C21 H21 119.4 . . ?
C22 C21 C20 121.1(4) . . ?
C22 C21 H21 119.4 . . ?
C21 C22 H22 119.1 . . ?
C21 C22 C23 121.7(4) . . ?
C23 C22 H22 119.1 . . ?
C22 C23 C24 121.1(4) . . ?
C22 C23 C25 117.2(4) . . ?
C25 C23 C24 121.7(4) . . ?
C23 C24 H24A 109.5 . . ?
C23 C24 H24B 109.5 . . ?
C23 C24 H24C 109.5 . . ?
H24A C24 H24B 109.5 . . ?
H24A C24 H24C 109.5 . . ?
H24B C24 H24C 109.5 . . ?
C23 C25 H25 119.3 . . ?
C26 C25 C23 121.4(4) . . ?
C26 C25 H25 119.3 . . ?
C20 C26 H26 119.4 . . ?
C25 C26 C20 121.1(4) . . ?
C25 C26 H26 119.4 . . ?
N5 C27 C28 108.0(3) . . ?
N5 C27 C29 108.8(3) . . ?
N5 C27 C30 110.3(4) . . ?
C28 C27 C29 109.9(4) . . ?
C28 C27 C30 109.1(4) . . ?
C30 C27 C29 110.7(4) . . ?
C27 C28 H28A 109.5 . . ?
C27 C28 H28B 109.5 . . ?
C27 C28 H28C 109.5 . . ?
H28A C28 H28B 109.5 . . ?
H28A C28 H28C 109.5 . . ?
H28B C28 H28C 109.5 . . ?
C27 C29 H29A 109.5 . . ?
C27 C29 H29B 109.5 . . ?
C27 C29 H29C 109.5 . . ?
H29A C29 H29B 109.5 . . ?
H29A C29 H29C 109.5 . . ?
H29B C29 H29C 109.5 . . ?
C27 C30 H30A 109.5 . . ?
C27 C30 H30B 109.5 . . ?
C27 C30 H30C 109.5 . . ?
H30A C30 H30B 109.5 . . ?
H30A C30 H30C 109.5 . . ?
H30B C30 H30C 109.5 . . ?

loop_
_geom_bond_atom_site_label_1
_geom_bond_atom_site_label_2
_geom_bond_distance
_geom_bond_site_symmetry_2
_geom_bond_publ_flag
Co1 N1 1.938(3) . ?
Co1 N3 1.938(3) . ?
Co1 N5 1.936(3) . ?
Co1 N6 2.076(4) . ?
N1 N2 1.320(5) . ?
N1 C3 1.515(6) . ?
N2 C7 1.344(6) . ?
N3 C15 1.365(5) . ?
N3 C18 1.363(5) . ?
N4 N5 1.325(5) . ?
N4 C19 1.339(6) . ?
N5 C27 1.504(6) . ?
N6 C1 1.133(5) . ?
C1 C2 1.460(6) . ?
C2 H2A 0.9800 . ?
C2 H2B 0.9800 . ?
C2 H2C 0.9800 . ?
C3 C4 1.505(6) . ?
C3 C5 1.523(6) . ?
C3 C6 1.523(6) . ?
C4 H4A 0.9800 . ?
C4 H4B 0.9800 . ?
C4 H4C 0.9800 . ?
C5 H5A 0.9800 . ?
C5 H5B 0.9800 . ?
C5 H5C 0.9800 . ?
C6 H6A 0.9800 . ?
C6 H6B 0.9800 . ?
C6 H6C 0.9800 . ?
C7 C8 1.477(6) . ?
C7 C15 1.402(6) . ?
C8 C9 1.387(6) . ?
C8 C14 1.389(6) . ?
C9 H9 0.9500 . ?
C9 C10 1.386(6) . ?
C10 H10 0.9500 . ?
C10 C11 1.388(6) . ?
C11 C12 1.507(6) . ?
C11 C13 1.381(6) . ?
C12 H12A 0.9800 . ?
C12 H12B 0.9800 . ?
C12 H12C 0.9800 . ?
C13 H13 0.9500 . ?
C13 C14 1.384(6) . ?
C14 H14 0.9500 . ?
C15 C16 1.441(6) . ?
C16 H16 0.9500 . ?
C16 C17 1.351(6) . ?
C17 H17 0.9500 . ?
C17 C18 1.417(6) . ?
C18 C19 1.399(6) . ?
C19 C20 1.485(6) . ?
C20 C21 1.393(6) . ?
C20 C26 1.389(6) . ?
C21 H21 0.9500 . ?
C21 C22 1.379(6) . ?
C22 H22 0.9500 . ?
C22 C23 1.387(6) . ?
C23 C24 1.506(6) . ?
C23 C25 1.392(6) . ?
C24 H24A 0.9800 . ?
C24 H24B 0.9800 . ?
C24 H24C 0.9800 . ?
C25 H25 0.9500 . ?
C25 C26 1.384(5) . ?
C26 H26 0.9500 . ?
C27 C28 1.513(6) . ?
C27 C29 1.521(6) . ?
C27 C30 1.519(6) . ?
C28 H28A 0.9800 . ?
C28 H28B 0.9800 . ?
C28 H28C 0.9800 . ?
C29 H29A 0.9800 . ?
C29 H29B 0.9800 . ?
C29 H29C 0.9800 . ?
C30 H30A 0.9800 . ?
C30 H30B 0.9800 . ?
C30 H30C 0.9800 . ?

loop_
_geom_torsion_atom_site_label_1
_geom_torsion_atom_site_label_2
_geom_torsion_atom_site_label_3
_geom_torsion_atom_site_label_4
_geom_torsion
_geom_torsion_site_symmetry_1
_geom_torsion_site_symmetry_2
_geom_torsion_site_symmetry_3
_geom_torsion_site_symmetry_4
_geom_torsion_publ_flag
Co1 N1 N2 C7 10.0(6) . . . . ?
Co1 N1 C3 C4 -11.9(5) . . . . ?
Co1 N1 C3 C5 106.4(4) . . . . ?
Co1 N1 C3 C6 -131.9(3) . . . . ?
Co1 N3 C15 C7 6.7(6) . . . . ?
Co1 N3 C15 C16 -167.8(3) . . . . ?
Co1 N3 C18 C17 167.7(3) . . . . ?
Co1 N3 C18 C19 -8.3(6) . . . . ?
Co1 N5 C27 C28 11.0(5) . . . . ?
Co1 N5 C27 C29 -108.2(4) . . . . ?
Co1 N5 C27 C30 130.2(3) . . . . ?
N1 N2 C7 C8 -175.5(4) . . . . ?
N1 N2 C7 C15 8.6(7) . . . . ?
N2 N1 C3 C4 170.5(4) . . . . ?
N2 N1 C3 C5 -71.2(4) . . . . ?
N2 N1 C3 C6 50.5(5) . . . . ?
N2 C7 C8 C9 -35.6(6) . . . . ?
N2 C7 C8 C14 143.1(4) . . . . ?
N2 C7 C15 N3 -17.4(7) . . . . ?
N2 C7 C15 C16 155.9(5) . . . . ?
N3 C15 C16 C17 -1.1(5) . . . . ?
N3 C18 C19 N4 12.6(7) . . . . ?
N3 C18 C19 C20 -170.2(4) . . . . ?
N4 N5 C27 C28 -172.9(3) . . . . ?
N4 N5 C27 C29 67.9(4) . . . . ?
N4 N5 C27 C30 -53.7(4) . . . . ?
N4 C19 C20 C21 -136.1(4) . . . . ?
N4 C19 C20 C26 42.2(6) . . . . ?
N5 N4 C19 C18 -4.9(7) . . . . ?
N5 N4 C19 C20 177.7(4) . . . . ?
C3 N1 N2 C7 -172.5(4) . . . . ?
C7 C8 C9 C10 179.9(4) . . . . ?
C7 C8 C14 C13 179.5(4) . . . . ?
C7 C15 C16 C17 -175.3(4) . . . . ?
C8 C7 C15 N3 166.9(4) . . . . ?
C8 C7 C15 C16 -19.8(7) . . . . ?
C8 C9 C10 C11 0.0(7) . . . . ?
C9 C8 C14 C13 -1.8(6) . . . . ?
C9 C10 C11 C12 179.5(4) . . . . ?
C9 C10 C11 C13 -0.6(7) . . . . ?
C10 C11 C13 C14 -0.1(7) . . . . ?
C11 C13 C14 C8 1.2(7) . . . . ?
C12 C11 C13 C14 179.9(4) . . . . ?
C14 C8 C9 C10 1.1(7) . . . . ?
C15 N3 C18 C17 -1.5(4) . . . . ?
C15 N3 C18 C19 -177.6(4) . . . . ?
C15 C7 C8 C9 140.6(4) . . . . ?
C15 C7 C8 C14 -40.7(6) . . . . ?
C15 C16 C17 C18 0.2(6) . . . . ?
C16 C17 C18 N3 0.8(5) . . . . ?
C16 C17 C18 C19 176.5(4) . . . . ?
C17 C18 C19 N4 -162.6(5) . . . . ?
C17 C18 C19 C20 14.6(7) . . . . ?
C18 N3 C15 C7 176.1(4) . . . . ?
C18 N3 C15 C16 1.6(4) . . . . ?
C18 C19 C20 C21 46.3(6) . . . . ?
C18 C19 C20 C26 -135.4(4) . . . . ?
C19 N4 N5 Co1 -6.4(6) . . . . ?
C19 N4 N5 C27 177.8(4) . . . . ?
C19 C20 C21 C22 -179.9(4) . . . . ?
C19 C20 C26 C25 179.2(4) . . . . ?
C20 C21 C22 C23 0.2(7) . . . . ?
C21 C20 C26 C25 -2.4(6) . . . . ?
C21 C22 C23 C24 178.5(4) . . . . ?
C21 C22 C23 C25 -1.5(6) . . . . ?
C22 C23 C25 C26 0.9(6) . . . . ?
C23 C25 C26 C20 1.1(6) . . . . ?
C24 C23 C25 C26 -179.1(4) . . . . ?
C26 C20 C21 C22 1.7(6) . . . . ?
